data_7202401
loop_
_publ_author_name
'Liu, Cai-Ming'
'Zuo, Jing-Lin'
'Zhang, De-Qing'
'Zhu, Dao-Ben'

_publ_section_title
;
 Carboxylic acid-dependent assembly of neodymium--organic frameworks
 with attractive topologies and second-order nonlinear optical and/or
 magnetic properties
;
_journal_issue 11
_journal_name_full CrystEngComm
_journal_page_first 1674
_journal_paper_doi 10.1039/b811524a
_journal_volume 10
_journal_year 2008
_chemical_formula_sum 'C15 H13 N2 Nd O8'
_chemical_formula_weight 493.51
_chemical_name_systematic
;
?
;
_space_group_IT_number 60
_symmetry_cell_setting orthorhombic
_symmetry_space_group_name_Hall '-P 2n 2ab'
_symmetry_space_group_name_H-M 'P b c n'
_atom_sites_solution_hydrogens geom
_atom_sites_solution_primary direct
_atom_sites_solution_secondary difmap
_audit_creation_method SHELXL-97
_cell_angle_alpha 90.00
_cell_angle_beta 90.00
_cell_angle_gamma 90.00
_cell_formula_units_Z 4
_cell_length_a 16.390(3)
_cell_length_b 10.085(2)
_cell_length_c 10.350(2)
_cell_measurement_temperature 293(2)
_cell_volume 1710.8(6)
_computing_cell_refinement SMART
_computing_data_collection 'SMART (Bruker, 2000)'
_computing_data_reduction 'SAINT (Bruker, 2000)'
_computing_molecular_graphics 'SHELXL-97 (Sheldrick, 1997)'
_computing_publication_material 'SHELXL-97 (Sheldrick, 1997)'
_computing_structure_refinement 'SHELXL-97 (Sheldrick, 1997)'
_computing_structure_solution 'SHELXS-97 (Sheldrick, 1990)'
_diffrn_ambient_temperature 293(2)
_diffrn_detector_area_resol_mean '15x15 microns'
_diffrn_measured_fraction_theta_full 0.966
_diffrn_measured_fraction_theta_max 0.966
_diffrn_measurement_device_type 'CCD area dtetector'
_diffrn_measurement_method 'phi and omega scans'
_diffrn_radiation_monochromator graphite
_diffrn_radiation_source 'fine-focus sealed tube'
_diffrn_radiation_type MoK\a
_diffrn_radiation_wavelength 0.71073
_diffrn_reflns_av_R_equivalents 0.0216
_diffrn_reflns_av_sigmaI/netI 0.0187
_diffrn_reflns_limit_h_max 22
_diffrn_reflns_limit_h_min -25
_diffrn_reflns_limit_k_max 15
_diffrn_reflns_limit_k_min -9
_diffrn_reflns_limit_l_max 15
_diffrn_reflns_limit_l_min -14
_diffrn_reflns_number 13936
_diffrn_reflns_theta_full 33.47
_diffrn_reflns_theta_max 33.47
_diffrn_reflns_theta_min 2.49
_exptl_absorpt_coefficient_mu 3.082
_exptl_absorpt_correction_T_max 1.000000
_exptl_absorpt_correction_T_min 0.870083
_exptl_absorpt_correction_type 'empirical(SADABS, Sheldrick 1996)'
_exptl_crystal_density_diffrn 1.916
_exptl_crystal_density_method 'not measured'
_exptl_crystal_F_000 964
_exptl_crystal_size_max 0.2
_exptl_crystal_size_mid 0.2
_exptl_crystal_size_min 0.2
_refine_diff_density_max 1.167
_refine_diff_density_min -0.515
_refine_diff_density_rms 0.101
_refine_ls_extinction_method none
_refine_ls_goodness_of_fit_ref 1.064
_refine_ls_hydrogen_treatment constr
_refine_ls_matrix_type full
_refine_ls_number_parameters 128
_refine_ls_number_reflns 3233
_refine_ls_number_restraints 1
_refine_ls_restrained_S_all 1.070
_refine_ls_R_factor_all 0.0307
_refine_ls_R_factor_gt 0.0236
_refine_ls_shift/su_max 0.000
_refine_ls_shift/su_mean 0.000
_refine_ls_structure_factor_coef Fsqd
_refine_ls_weighting_details 'calc w=1/[\s^2^(Fo^2^)+(0.0256P)^2^+1.4501P] where P=(Fo^2^+2Fc^2^)/3'
_refine_ls_weighting_scheme calc
_refine_ls_wR_factor_gt 0.0552
_refine_ls_wR_factor_ref 0.0586
_reflns_number_gt 2591
_reflns_number_total 3233
_reflns_threshold_expression >2sigma(I)
_cod_data_source_file b811524a.txt
_cod_data_source_block 2
_cod_depositor_comments
;
The following automatic conversions were performed:
'_symmetry_cell_setting' value 'ORTHORHOMBIC' changed to 'orthorhombic'
according to '/home/saulius/struct/CIF-dictionaries/cif_core.dic'
dictionary named 'cif_core.dic' version 2.4.1 from 2010-06-29.

Automatic conversion script
Id: cif_fix_enum 1527 2010-12-29 10:47:43Z saulius 
;
_cod_original_sg_symbol_H-M Pbcn
_cod_database_code 7202401

loop_
_symmetry_equiv_pos_as_xyz
'x, y, z'
'-x+1/2, -y+1/2, z+1/2'
'-x, y, -z+1/2'
'x+1/2, -y+1/2, -z'
'-x, -y, -z'
'x-1/2, y-1/2, -z-1/2'
'x, -y, z-1/2'
'-x-1/2, y-1/2, z'

loop_
_atom_site_label
_atom_site_type_symbol
_atom_site_fract_x
_atom_site_fract_y
_atom_site_fract_z
_atom_site_U_iso_or_equiv
_atom_site_adp_type
_atom_site_occupancy
_atom_site_symmetry_multiplicity
_atom_site_calc_flag
_atom_site_refinement_flags
_atom_site_disorder_assembly
_atom_site_disorder_group
Nd1 Nd 0.0000 0.050429(13) 0.7500 0.01667(4) Uani 1 2 d S . .
C1 C 0.36335(11) 0.43211(19) 0.50024(17) 0.0216(3) Uani 1 1 d . . .
C2 C 0.28032(11) 0.3898(2) 0.54403(17) 0.0231(3) Uani 1 1 d . . .
C3 C 0.25514(13) 0.4031(2) 0.67438(18) 0.0302(4) Uani 1 1 d . . .
H3A H 0.2896 0.4438 0.7338 0.036 Uiso 1 1 calc R . .
C4 C 0.18111(13) 0.3571(3) 0.7137(2) 0.0326(5) Uani 1 1 d . . .
H4A H 0.1655 0.3673 0.7995 0.039 Uiso 1 1 calc R . .
C5 C 0.12738(12) 0.2936(2) 0.6252(2) 0.0267(4) Uani 1 1 d . . .
C6 C 0.22712(11) 0.3324(2) 0.45984(18) 0.0258(4) Uani 1 1 d . . .
H6A H 0.2413 0.3249 0.3732 0.031 Uiso 1 1 calc R . .
C7 C 0.0000 -0.2406(4) 0.7500 0.0433(9) Uani 1 2 d S . .
C8 C -0.0177(4) -0.3834(6) 0.7977(7) 0.0562(16) Uani 0.50 1 d PD . .
H8A H 0.0327 -0.4308 0.8070 0.067 Uiso 0.50 1 d PR . .
H8B H -0.0492 -0.4279 0.7327 0.067 Uiso 0.50 1 d PR . .
C9 C -0.0656(6) -0.3917(7) 0.9309(9) 0.096(3) Uani 0.50 1 d PD . .
H9A H -0.0748 -0.4830 0.9528 0.143 Uiso 0.50 1 calc PR . .
H9B H -0.1171 -0.3470 0.9228 0.143 Uiso 0.50 1 calc PR . .
H9C H -0.0339 -0.3502 0.9976 0.143 Uiso 0.50 1 calc PR . .
N1 N 0.15406(10) 0.28633(18) 0.50005(16) 0.0279(3) Uani 1 1 d . . .
H1A H 0.1224 0.2503 0.4438 0.033 Uiso 1 1 calc R . .
O1 O 0.40926(9) 0.4850(2) 0.58115(15) 0.0352(4) Uani 1 1 d . . .
O2 O 0.38160(8) 0.41118(17) 0.38389(14) 0.0300(3) Uani 1 1 d . . .
O3 O 0.05851(9) 0.24790(18) 0.65319(16) 0.0354(4) Uani 1 1 d . . .
O4 O -0.05308(10) -0.17861(17) 0.68573(17) 0.0368(4) Uani 1 1 d . . .

loop_
_atom_site_aniso_label
_atom_site_aniso_U_11
_atom_site_aniso_U_22
_atom_site_aniso_U_33
_atom_site_aniso_U_23
_atom_site_aniso_U_13
_atom_site_aniso_U_12
Nd1 0.01037(6) 0.02448(7) 0.01515(6) 0.000 -0.00046(4) 0.000
C1 0.0160(7) 0.0296(9) 0.0191(8) 0.0030(7) 0.0001(6) -0.0051(6)
C2 0.0172(7) 0.0338(9) 0.0181(7) -0.0007(7) 0.0026(6) -0.0065(7)
C3 0.0237(9) 0.0467(12) 0.0201(8) -0.0040(9) 0.0009(7) -0.0100(9)
C4 0.0272(10) 0.0497(13) 0.0210(8) -0.0007(9) 0.0073(7) -0.0068(9)
C5 0.0204(8) 0.0314(9) 0.0284(9) 0.0035(8) 0.0048(7) -0.0031(7)
C6 0.0191(8) 0.0390(11) 0.0193(7) -0.0034(8) 0.0036(6) -0.0078(8)
C7 0.046(2) 0.0267(14) 0.057(2) 0.000 -0.0198(16) 0.000
C8 0.072(4) 0.030(2) 0.067(4) 0.001(2) -0.015(4) -0.008(3)
C9 0.097(6) 0.044(4) 0.147(9) 0.010(5) -0.027(6) -0.032(4)
N1 0.0183(7) 0.0397(10) 0.0257(8) -0.0043(7) 0.0007(6) -0.0114(6)
O1 0.0228(7) 0.0550(10) 0.0279(7) -0.0038(7) -0.0049(6) -0.0150(7)
O2 0.0205(6) 0.0471(9) 0.0224(6) -0.0021(6) 0.0060(5) -0.0086(6)
O3 0.0212(7) 0.0412(9) 0.0437(9) 0.0079(7) 0.0092(6) -0.0077(6)
O4 0.0350(8) 0.0354(8) 0.0400(9) -0.0032(7) -0.0188(7) -0.0022(7)

loop_
_atom_type_symbol
_atom_type_description
_atom_type_scat_dispersion_real
_atom_type_scat_dispersion_imag
_atom_type_scat_source
C C 0.0033 0.0016 'International Tables Vol C Tables 4.2.6.8 and 6.1.1.4'
H H 0.0000 0.0000 'International Tables Vol C Tables 4.2.6.8 and 6.1.1.4'
N N 0.0061 0.0033 'International Tables Vol C Tables 4.2.6.8 and 6.1.1.4'
O O 0.0106 0.0060 'International Tables Vol C Tables 4.2.6.8 and 6.1.1.4'
Nd Nd -0.1943 3.0179 'International Tables Vol C Tables 4.2.6.8 and 6.1.1.4'

loop_
_geom_angle_atom_site_label_1
_geom_angle_atom_site_label_2
_geom_angle_atom_site_label_3
_geom_angle
_geom_angle_site_symmetry_1
_geom_angle_site_symmetry_3
_geom_angle_publ_flag
O1 Nd1 O1 147.90(10) 8_655 6_557 ?
O1 Nd1 O2 87.92(5) 8_655 2 ?
O1 Nd1 O2 97.17(5) 6_557 2 ?
O1 Nd1 O2 97.17(5) 8_655 4_456 ?
O1 Nd1 O2 87.92(5) 6_557 4_456 ?
O2 Nd1 O2 161.56(8) 2 4_456 ?
O1 Nd1 O3 71.25(6) 8_655 . ?
O1 Nd1 O3 140.82(6) 6_557 . ?
O2 Nd1 O3 77.75(5) 2 . ?
O2 Nd1 O3 87.08(6) 4_456 . ?
O1 Nd1 O3 140.82(6) 8_655 3_556 ?
O1 Nd1 O3 71.25(6) 6_557 3_556 ?
O2 Nd1 O3 87.08(6) 2 3_556 ?
O2 Nd1 O3 77.75(5) 4_456 3_556 ?
O3 Nd1 O3 69.71(8) . 3_556 ?
O1 Nd1 O4 76.81(6) 8_655 . ?
O1 Nd1 O4 74.26(6) 6_557 . ?
O2 Nd1 O4 124.57(5) 2 . ?
O2 Nd1 O4 73.87(5) 4_456 . ?
O3 Nd1 O4 140.22(6) . . ?
O3 Nd1 O4 135.60(6) 3_556 . ?
O1 Nd1 O4 74.26(6) 8_655 3_556 ?
O1 Nd1 O4 76.81(6) 6_557 3_556 ?
O2 Nd1 O4 73.87(5) 2 3_556 ?
O2 Nd1 O4 124.57(5) 4_456 3_556 ?
O3 Nd1 O4 135.60(6) . 3_556 ?
O3 Nd1 O4 140.22(6) 3_556 3_556 ?
O4 Nd1 O4 50.74(7) . 3_556 ?
O1 Nd1 C7 73.95(5) 8_655 . ?
O1 Nd1 C7 73.95(5) 6_557 . ?
O2 Nd1 C7 99.22(4) 2 . ?
O2 Nd1 C7 99.22(4) 4_456 . ?
O3 Nd1 C7 145.14(4) . . ?
O3 Nd1 C7 145.14(4) 3_556 . ?
O4 Nd1 C7 25.37(3) . . ?
O4 Nd1 C7 25.37(3) 3_556 . ?
O1 C1 O2 124.85(17) . . ?
O1 C1 C2 117.89(17) . . ?
O2 C1 C2 117.26(16) . . ?
C6 C2 C3 117.58(17) . . ?
C6 C2 C1 120.64(16) . . ?
C3 C2 C1 121.74(16) . . ?
C4 C3 C2 120.77(19) . . ?
C4 C3 H3A 119.6 . . ?
C2 C3 H3A 119.6 . . ?
C3 C4 C5 120.87(19) . . ?
C3 C4 H4A 119.6 . . ?
C5 C4 H4A 119.6 . . ?
O3 C5 N1 119.10(19) . . ?
O3 C5 C4 125.07(19) . . ?
N1 C5 C4 115.81(17) . . ?
N1 C6 C2 121.13(17) . . ?
N1 C6 H6A 119.4 . . ?
C2 C6 H6A 119.4 . . ?
O4 C7 O4 120.6(3) 3_556 . ?
O4 C7 C8 120.0(3) 3_556 3_556 ?
O4 C7 C8 114.9(3) . 3_556 ?
O4 C7 C8 114.9(3) 3_556 . ?
O4 C7 C8 120.0(3) . . ?
C8 C7 C8 43.4(5) 3_556 . ?
O4 C7 Nd1 60.30(16) 3_556 . ?
O4 C7 Nd1 60.30(16) . . ?
C8 C7 Nd1 158.3(3) 3_556 . ?
C8 C7 Nd1 158.3(3) . . ?
C8 C8 C7 68.3(3) 3_556 . ?
C8 C8 C9 176.9(5) 3_556 . ?
C7 C8 C9 114.7(5) . . ?
C8 C8 H8A 69.6 3_556 . ?
C7 C8 H8A 109.5 . . ?
C9 C8 H8A 108.2 . . ?
C8 C8 H8B 70.6 3_556 . ?
C7 C8 H8B 108.2 . . ?
C9 C8 H8B 108.5 . . ?
H8A C8 H8B 107.5 . . ?
C8 C9 H9A 109.5 . . ?
C8 C9 H9B 109.5 . . ?
H9A C9 H9B 109.5 . . ?
C8 C9 H9C 109.5 . . ?
H9A C9 H9C 109.5 . . ?
H9B C9 H9C 109.5 . . ?
C6 N1 C5 123.79(17) . . ?
C6 N1 H1A 118.1 . . ?
C5 N1 H1A 118.1 . . ?
C1 O1 Nd1 170.60(16) . 6_667 ?
C1 O2 Nd1 135.47(12) . 2_554 ?
C5 O3 Nd1 138.87(15) . . ?
C7 O4 Nd1 94.33(17) . . ?

loop_
_geom_bond_atom_site_label_1
_geom_bond_atom_site_label_2
_geom_bond_distance
_geom_bond_site_symmetry_2
_geom_bond_publ_flag
Nd1 O1 2.3878(15) 8_655 ?
Nd1 O1 2.3878(15) 6_557 ?
Nd1 O2 2.4159(14) 2 ?
Nd1 O2 2.4159(14) 4_456 ?
Nd1 O3 2.4269(16) . ?
Nd1 O3 2.4269(16) 3_556 ?
Nd1 O4 2.5563(17) . ?
Nd1 O4 2.5563(17) 3_556 ?
Nd1 C7 2.935(4) . ?
C1 O1 1.246(2) . ?
C1 O2 1.259(2) . ?
C1 C2 1.496(2) . ?
C2 C6 1.362(2) . ?
C2 C3 1.417(3) . ?
C3 C4 1.361(3) . ?
C3 H3A 0.9300 . ?
C4 C5 1.422(3) . ?
C4 H4A 0.9300 . ?
C5 O3 1.253(2) . ?
C5 N1 1.369(3) . ?
C6 N1 1.350(2) . ?
C6 H6A 0.9300 . ?
C7 O4 1.261(2) 3_556 ?
C7 O4 1.261(2) . ?
C7 C8 1.550(7) 3_556 ?
C7 C8 1.550(7) . ?
C8 C8 1.145(14) 3_556 ?
C8 C9 1.589(8) . ?
C8 H8A 0.9600 . ?
C8 H8B 0.9599 . ?
C9 H9A 0.9600 . ?
C9 H9B 0.9600 . ?
C9 H9C 0.9600 . ?
N1 H1A 0.8600 . ?
O1 Nd1 2.3878(15) 6_667 ?
O2 Nd1 2.4159(14) 2_554 ?

loop_
_geom_hbond_atom_site_label_D
_geom_hbond_atom_site_label_H
_geom_hbond_atom_site_label_A
_geom_hbond_distance_DH
_geom_hbond_distance_HA
_geom_hbond_distance_DA
_geom_hbond_angle_DHA
_geom_hbond_site_symmetry_A
N1 H1A O4 0.86 1.90 2.760(2) 177.1 5_556

loop_
_geom_torsion_atom_site_label_1
_geom_torsion_atom_site_label_2
_geom_torsion_atom_site_label_3
_geom_torsion_atom_site_label_4
_geom_torsion
_geom_torsion_site_symmetry_1
_geom_torsion_site_symmetry_2
_geom_torsion_site_symmetry_3
_geom_torsion_site_symmetry_4
_geom_torsion_publ_flag
O1 C1 C2 C6 179.4(2) . . . . ?
O2 C1 C2 C6 -0.7(3) . . . . ?
O1 C1 C2 C3 -2.9(3) . . . . ?
O2 C1 C2 C3 177.0(2) . . . . ?
C6 C2 C3 C4 1.5(3) . . . . ?
C1 C2 C3 C4 -176.2(2) . . . . ?
C2 C3 C4 C5 0.4(4) . . . . ?
C3 C4 C5 O3 179.7(2) . . . . ?
C3 C4 C5 N1 -1.9(3) . . . . ?
C3 C2 C6 N1 -2.0(3) . . . . ?
C1 C2 C6 N1 175.80(19) . . . . ?
O1 Nd1 C7 O4 87.00(10) 8_655 . . 3_556 ?
O1 Nd1 C7 O4 -93.00(10) 6_557 . . 3_556 ?
O2 Nd1 C7 O4 1.87(10) 2 . . 3_556 ?
O2 Nd1 C7 O4 -178.13(10) 4_456 . . 3_556 ?
O3 Nd1 C7 O4 83.66(12) . . . 3_556 ?
O3 Nd1 C7 O4 -96.34(12) 3_556 . . 3_556 ?
O4 Nd1 C7 O4 180.0 . . . 3_556 ?
O1 Nd1 C7 O4 -93.00(10) 8_655 . . . ?
O1 Nd1 C7 O4 87.00(10) 6_557 . . . ?
O2 Nd1 C7 O4 -178.13(10) 2 . . . ?
O2 Nd1 C7 O4 1.87(10) 4_456 . . . ?
O3 Nd1 C7 O4 -96.34(12) . . . . ?
O3 Nd1 C7 O4 83.66(12) 3_556 . . . ?
O4 Nd1 C7 O4 180.0 3_556 . . . ?
O1 Nd1 C7 C8 -10.0(7) 8_655 . . 3_556 ?
O1 Nd1 C7 C8 170.0(7) 6_557 . . 3_556 ?
O2 Nd1 C7 C8 -95.1(7) 2 . . 3_556 ?
O2 Nd1 C7 C8 84.9(7) 4_456 . . 3_556 ?
O3 Nd1 C7 C8 -13.3(7) . . . 3_556 ?
O3 Nd1 C7 C8 166.7(7) 3_556 . . 3_556 ?
O4 Nd1 C7 C8 83.0(7) . . . 3_556 ?
O4 Nd1 C7 C8 -97.0(7) 3_556 . . 3_556 ?
O1 Nd1 C7 C8 170.0(7) 8_655 . . . ?
O1 Nd1 C7 C8 -10.0(7) 6_557 . . . ?
O2 Nd1 C7 C8 84.9(7) 2 . . . ?
O2 Nd1 C7 C8 -95.1(7) 4_456 . . . ?
O3 Nd1 C7 C8 166.7(7) . . . . ?
O3 Nd1 C7 C8 -13.3(7) 3_556 . . . ?
O4 Nd1 C7 C8 -97.0(7) . . . . ?
O4 Nd1 C7 C8 83.0(7) 3_556 . . . ?
O4 C7 C8 C8 -108.1(7) 3_556 . . 3_556 ?
O4 C7 C8 C8 95.6(7) . . . 3_556 ?
Nd1 C7 C8 C8 180.000(2) . . . 3_556 ?
O4 C7 C8 C9 71.1(6) 3_556 . . . ?
O4 C7 C8 C9 -85.2(6) . . . . ?
C8 C7 C8 C9 179.2(12) 3_556 . . . ?
Nd1 C7 C8 C9 -0.8(12) . . . . ?
C2 C6 N1 C5 0.4(3) . . . . ?
O3 C5 N1 C6 -180.0(2) . . . . ?
C4 C5 N1 C6 1.5(3) . . . . ?
O2 C1 O1 Nd1 -105.0(8) . . . 6_667 ?
C2 C1 O1 Nd1 74.8(9) . . . 6_667 ?
O1 C1 O2 Nd1 0.4(3) . . . 2_554 ?
C2 C1 O2 Nd1 -179.47(14) . . . 2_554 ?
N1 C5 O3 Nd1 100.7(2) . . . . ?
C4 C5 O3 Nd1 -81.0(3) . . . . ?
O1 Nd1 O3 C5 -51.7(2) 8_655 . . . ?
O1 Nd1 O3 C5 126.6(2) 6_557 . . . ?
O2 Nd1 O3 C5 40.3(2) 2 . . . ?
O2 Nd1 O3 C5 -150.3(2) 4_456 . . . ?
O3 Nd1 O3 C5 131.7(3) 3_556 . . . ?
O4 Nd1 O3 C5 -90.0(2) . . . . ?
O4 Nd1 O3 C5 -10.8(3) 3_556 . . . ?
C7 Nd1 O3 C5 -48.3(3) . . . . ?
O4 C7 O4 Nd1 0.0 3_556 . . . ?
C8 C7 O4 Nd1 -156.2(3) 3_556 . . . ?
C8 C7 O4 Nd1 155.0(3) . . . . ?
O1 Nd1 O4 C7 80.31(9) 8_655 . . . ?
O1 Nd1 O4 C7 -85.65(10) 6_557 . . . ?
O2 Nd1 O4 C7 2.24(12) 2 . . . ?
O2 Nd1 O4 C7 -178.08(11) 4_456 . . . ?
O3 Nd1 O4 C7 117.41(10) . . . . ?
O3 Nd1 O4 C7 -125.73(9) 3_556 . . . ?
O4 Nd1 O4 C7 0.0 3_556 . . . ?
